data_2235650
loop_
_publ_author_name
'Moreno-Fuquen, Rodolfo'
'Mosquera, Fabricio'
'Ellena, Javier'
'Tenorio, Juan C.'

_publ_section_title
;
 2,4,6-Trinitrophenyl 3-methylbenzoate
;
_journal_coeditor_code TK5112
_journal_issue 7
_journal_name_full 'Acta Crystallographica Section E'
_journal_page_first o2187
_journal_paper_doi 10.1107/S1600536812027407
_journal_volume 68
_journal_year 2012
_chemical_formula_iupac 'C14 H9 N3 O8'
_chemical_formula_moiety 'C14 H9 N3 O8'
_chemical_formula_sum 'C14 H9 N3 O8'
_chemical_formula_weight 347.24
_chemical_melting_point 425.0(10)
_chemical_name_common '2,4,6-trinitrophenyl 3-methylbenzoate'
_chemical_name_systematic
;
2,4,6-Trinitrophenyl 3-methylbenzoate
;
_space_group_IT_number 14
_symmetry_cell_setting monoclinic
_symmetry_space_group_name_Hall '-P 2ybc'
_symmetry_space_group_name_H-M 'P 1 21/c 1'
_atom_sites_solution_hydrogens geom
_atom_sites_solution_primary direct
_atom_sites_solution_secondary difmap
_audit_creation_method SHELXL-97
_cell_angle_alpha 90.00
_cell_angle_beta 99.3650(10)
_cell_angle_gamma 90.00
_cell_formula_units_Z 4
_cell_length_a 7.49470(10)
_cell_length_b 8.4366(2)
_cell_length_c 23.8574(6)
_cell_measurement_reflns_used 5756
_cell_measurement_temperature 295
_cell_measurement_theta_max 26.37
_cell_measurement_theta_min 2.97
_cell_volume 1488.39(6)
_computing_cell_refinement 'SCALEPACK (Otwinowski & Minor, 1997)'
_computing_data_collection 'COLLECT (Nonius, 2000)'
_computing_data_reduction 'DENZO and SCALEPACK (Otwinowski & Minor, 1997'
_computing_molecular_graphics 'ORTEP-3 for Windows (Farrugia, 1997) and Mercury (Macrae <i>et al.</i>, 2006)'
_computing_publication_material 'WinGX (Farrugia, 1999)'
_computing_structure_refinement 'SHELXL97 (Sheldrick, 2008)'
_computing_structure_solution 'SHELXS97 (Sheldrick, 2008)'
_diffrn_ambient_temperature 295
_diffrn_measured_fraction_theta_full 0.998
_diffrn_measured_fraction_theta_max 0.998
_diffrn_measurement_device '95mm CCD camera on \k-goniostat'
_diffrn_measurement_device_type 'Nonius KappaCCD'
_diffrn_measurement_method 'CCD rotation images, thick slices'
_diffrn_radiation_monochromator graphite
_diffrn_radiation_source 'fine-focus sealed tube'
_diffrn_radiation_type MoK\a
_diffrn_radiation_wavelength 0.71073
_diffrn_reflns_av_R_equivalents 0.0162
_diffrn_reflns_av_sigmaI/netI 0.0203
_diffrn_reflns_limit_h_max 9
_diffrn_reflns_limit_h_min -9
_diffrn_reflns_limit_k_max 10
_diffrn_reflns_limit_k_min -10
_diffrn_reflns_limit_l_max 29
_diffrn_reflns_limit_l_min -29
_diffrn_reflns_number 5874
_diffrn_reflns_theta_full 26.37
_diffrn_reflns_theta_max 26.37
_diffrn_reflns_theta_min 2.97
_diffrn_standards_number 0
_exptl_absorpt_coefficient_mu 0.130
_exptl_absorpt_correction_type none
_exptl_crystal_colour pale-yellow
_exptl_crystal_density_diffrn 1.550
_exptl_crystal_density_method 'not measured'
_exptl_crystal_description block
_exptl_crystal_F_000 712
_exptl_crystal_size_max 0.380
_exptl_crystal_size_mid 0.341
_exptl_crystal_size_min 0.277
_refine_diff_density_max 0.193
_refine_diff_density_min -0.221
_refine_ls_extinction_method none
_refine_ls_goodness_of_fit_ref 1.044
_refine_ls_hydrogen_treatment constr
_refine_ls_matrix_type full
_refine_ls_number_parameters 226
_refine_ls_number_reflns 3043
_refine_ls_number_restraints 1
_refine_ls_restrained_S_all 1.044
_refine_ls_R_factor_all 0.0580
_refine_ls_R_factor_gt 0.0443
_refine_ls_shift/su_max 0.000
_refine_ls_shift/su_mean 0.000
_refine_ls_structure_factor_coef Fsqd
_refine_ls_weighting_details 'calc w=1/[\s^2^(Fo^2^)+(0.0676P)^2^+0.2831P] where P=(Fo^2^+2Fc^2^)/3'
_refine_ls_weighting_scheme calc
_refine_ls_wR_factor_gt 0.1179
_refine_ls_wR_factor_ref 0.1263
_reflns_number_gt 2373
_reflns_number_total 3043
_reflns_threshold_expression I>2\s(I)
_cod_data_source_file tk5112.cif
_cod_data_source_block I
_cod_original_sg_symbol_H-M 'P 21/c'
_cod_database_code 2235650
_cod_database_fobs_code 2235650

loop_
_symmetry_equiv_pos_as_xyz
'x, y, z'
'-x, y+1/2, -z+1/2'
'-x, -y, -z'
'x, -y-1/2, z-1/2'

loop_
_atom_site_type_symbol
_atom_site_label
_atom_site_fract_x
_atom_site_fract_y
_atom_site_fract_z
_atom_site_U_iso_or_equiv
_atom_site_adp_type
_atom_site_calc_flag
_atom_site_refinement_flags
_atom_site_occupancy
_atom_site_symmetry_multiplicity
O O7 0.90799(14) 0.93604(12) 0.81583(5) 0.0483(3) Uani d . 1 1
O O8 0.89917(15) 1.20129(13) 0.81861(5) 0.0505(3) Uani d . 1 1
C C1 0.80954(19) 0.93669(16) 0.76227(6) 0.0391(3) Uani d . 1 1
C C5 0.7782(2) 0.95541(18) 0.66027(7) 0.0454(4) Uani d . 1 1
H H5 0.8253 0.9833 0.6279 0.054 Uiso calc R 1 1
C C3 0.5283(2) 0.85846(18) 0.70267(6) 0.0420(4) Uani d . 1 1
H H3 0.4117 0.8176 0.6989 0.050 Uiso calc R 1 1
C C7 0.95268(19) 1.08060(17) 0.84158(6) 0.0394(3) Uani d . 1 1
C C2 0.63119(19) 0.88363(17) 0.75520(6) 0.0392(3) Uani d . 1 1
O O6 1.17307(17) 1.0163(2) 0.75989(6) 0.0837(5) Uani d . 1 1
C C4 0.6059(2) 0.89658(18) 0.65603(6) 0.0440(4) Uani d . 1 1
N N1 0.54579(18) 0.85492(17) 0.80541(6) 0.0503(4) Uani d . 1 1
C C8 1.0651(2) 1.05927(19) 0.89762(6) 0.0440(4) Uani d . 1 1
C C6 0.88038(19) 0.97246(17) 0.71349(7) 0.0423(4) Uani d . 1 1
O O2 0.45102(19) 0.73845(17) 0.80489(6) 0.0738(4) Uani d . 1 1
N N3 1.06867(19) 1.02766(17) 0.71553(7) 0.0549(4) Uani d . 1 1
N N2 0.4983(2) 0.8763(2) 0.59912(6) 0.0605(4) Uani d . 1 1
O O1 0.5703(2) 0.95298(19) 0.84340(5) 0.0800(5) Uani d . 1 1
C C13 1.0733(2) 1.1822(2) 0.93617(7) 0.0534(4) Uani d . 1 1
H H13 1.0100 1.2754 0.9260 0.064 Uiso calc R 1 1
O O4 0.5610(2) 0.9263(2) 0.55895(6) 0.0926(5) Uani d . 1 1
C C9 1.1597(2) 0.9197(2) 0.91180(8) 0.0561(4) Uani d . 1 1
H H9 1.1550 0.8373 0.8857 0.067 Uiso calc R 1 1
O O5 1.1103(2) 1.07925(18) 0.67223(7) 0.0818(5) Uani d . 1 1
O O3 0.3529(2) 0.8124(2) 0.59560(6) 0.0989(6) Uani d . 1 1
C C10 1.2612(3) 0.9054(3) 0.96550(9) 0.0725(6) Uani d . 1 1
H H10 1.3260 0.8129 0.9756 0.087 Uiso calc R 1 1
C C12 1.1757(3) 1.1678(3) 0.99043(7) 0.0637(5) Uani d . 1 1
C C11 1.2666(3) 1.0267(3) 1.00373(8) 0.0739(6) Uani d . 1 1
H H11 1.3335 1.0139 1.0398 0.089 Uiso calc R 1 1
C C14 1.1835(4) 1.3021(3) 1.03270(9) 0.0947(8) Uani d . 1 1
H H14A 1.1121 1.3893 1.0156 0.142 Uiso calc R 1 1
H H14B 1.3066 1.3358 1.0436 0.142 Uiso calc R 1 1
H H14C 1.1367 1.2667 1.0657 0.142 Uiso calc R 1 1

loop_
_atom_site_aniso_label
_atom_site_aniso_U_11
_atom_site_aniso_U_22
_atom_site_aniso_U_33
_atom_site_aniso_U_12
_atom_site_aniso_U_13
_atom_site_aniso_U_23
O7 0.0535(6) 0.0349(6) 0.0487(6) -0.0045(4) -0.0147(5) 0.0028(5)
O8 0.0610(7) 0.0369(6) 0.0502(6) -0.0019(5) -0.0013(5) 0.0013(5)
C1 0.0426(8) 0.0275(7) 0.0432(8) 0.0017(6) -0.0056(6) -0.0010(6)
C5 0.0509(9) 0.0403(8) 0.0461(9) 0.0085(7) 0.0115(7) -0.0015(7)
C3 0.0398(7) 0.0385(8) 0.0444(8) -0.0002(6) -0.0028(6) -0.0039(6)
C7 0.0369(7) 0.0375(8) 0.0425(8) -0.0071(6) 0.0030(6) 0.0001(6)
C2 0.0439(8) 0.0318(7) 0.0397(8) -0.0014(6) 0.0002(6) 0.0002(6)
O6 0.0411(7) 0.1268(14) 0.0802(10) -0.0085(7) 0.0011(7) -0.0216(9)
C4 0.0473(8) 0.0421(8) 0.0395(8) 0.0081(6) -0.0020(6) -0.0064(6)
N1 0.0515(8) 0.0516(8) 0.0451(8) -0.0095(7) -0.0002(6) 0.0054(6)
C8 0.0380(7) 0.0521(9) 0.0402(8) -0.0120(7) 0.0011(6) 0.0028(7)
C6 0.0386(7) 0.0328(7) 0.0543(9) 0.0026(6) 0.0040(7) -0.0036(6)
O2 0.0792(9) 0.0595(8) 0.0852(10) -0.0265(7) 0.0204(7) 0.0087(7)
N3 0.0453(8) 0.0413(8) 0.0786(11) 0.0013(6) 0.0114(8) -0.0086(7)
N2 0.0637(10) 0.0724(10) 0.0417(8) 0.0131(8) -0.0023(7) -0.0065(7)
O1 0.0935(10) 0.1009(12) 0.0478(7) -0.0366(9) 0.0178(7) -0.0204(8)
C13 0.0520(9) 0.0604(10) 0.0471(9) -0.0178(8) 0.0060(7) -0.0026(8)
O4 0.0837(10) 0.1518(16) 0.0412(7) 0.0160(10) 0.0066(7) 0.0088(9)
C9 0.0489(9) 0.0654(11) 0.0502(9) -0.0012(8) -0.0035(7) 0.0051(8)
O5 0.0700(9) 0.0748(10) 0.1047(12) -0.0148(7) 0.0267(8) 0.0253(8)
O3 0.0843(11) 0.1433(16) 0.0592(9) -0.0384(11) -0.0183(7) -0.0077(9)
C10 0.0568(11) 0.0928(16) 0.0612(12) 0.0017(10) -0.0103(9) 0.0176(11)
C12 0.0622(11) 0.0871(14) 0.0417(9) -0.0342(11) 0.0078(8) -0.0066(9)
C11 0.0560(11) 0.1151(18) 0.0453(10) -0.0233(12) -0.0081(8) 0.0099(11)
C14 0.1136(18) 0.118(2) 0.0529(12) -0.0513(16) 0.0130(11) -0.0233(12)

loop_
_atom_type_symbol
_atom_type_description
_atom_type_scat_dispersion_real
_atom_type_scat_dispersion_imag
_atom_type_scat_source
C C 0.0033 0.0016 'International Tables Vol C Tables 4.2.6.8 and 6.1.1.4'
H H 0.0000 0.0000 'International Tables Vol C Tables 4.2.6.8 and 6.1.1.4'
N N 0.0061 0.0033 'International Tables Vol C Tables 4.2.6.8 and 6.1.1.4'
O O 0.0106 0.0060 'International Tables Vol C Tables 4.2.6.8 and 6.1.1.4'

loop_
_geom_angle_atom_site_label_1
_geom_angle_atom_site_label_2
_geom_angle_atom_site_label_3
_geom_angle
C1 O7 C7 117.82(11)
O7 C1 C6 124.20(13)
O7 C1 C2 118.21(14)
C6 C1 C2 117.29(13)
C4 C5 C6 118.72(15)
C4 C5 H5 120.6
C6 C5 H5 120.6
C4 C3 C2 116.89(14)
C4 C3 H3 121.6
C2 C3 H3 121.6
O8 C7 O7 120.62(13)
O8 C7 C8 128.42(14)
O7 C7 C8 110.95(12)
C3 C2 C1 122.95(14)
C3 C2 N1 117.60(13)
C1 C2 N1 119.44(13)
C5 C4 C3 122.82(14)
C5 C4 N2 118.55(15)
C3 C4 N2 118.61(14)
O2 N1 O1 125.12(15)
O2 N1 C2 117.30(14)
O1 N1 C2 117.52(13)
C13 C8 C9 120.61(15)
C13 C8 C7 118.07(15)
C9 C8 C7 121.32(15)
C5 C6 C1 121.20(14)
C5 C6 N3 116.54(15)
C1 C6 N3 122.25(14)
O5 N3 O6 123.69(16)
O5 N3 C6 117.60(15)
O6 N3 C6 118.70(15)
O3 N2 O4 124.29(16)
O3 N2 C4 117.98(16)
O4 N2 C4 117.73(16)
C8 C13 C12 120.63(18)
C8 C13 H13 119.7
C12 C13 H13 119.7
C10 C9 C8 118.80(18)
C10 C9 H9 120.6
C8 C9 H9 120.6
C11 C10 C9 120.3(2)
C11 C10 H10 119.9
C9 C10 H10 119.9
C11 C12 C13 117.58(18)
C11 C12 C14 121.89(19)
C13 C12 C14 120.5(2)
C10 C11 C12 122.12(17)
C10 C11 H11 118.9
C12 C11 H11 118.9
C12 C14 H14A 109.5
C12 C14 H14B 109.5
H14A C14 H14B 109.5
C12 C14 H14C 109.5
H14A C14 H14C 109.5
H14B C14 H14C 109.5

loop_
_geom_bond_atom_site_label_1
_geom_bond_atom_site_label_2
_geom_bond_distance
O7 C1 1.3676(17)
O7 C7 1.3820(18)
O8 C7 1.1942(18)
C1 C6 1.389(2)
C1 C2 1.394(2)
C5 C4 1.372(2)
C5 C6 1.379(2)
C5 H5 0.9300
C3 C4 1.375(2)
C3 C2 1.377(2)
C3 H3 0.9300
C7 C8 1.471(2)
C2 N1 1.467(2)
O6 N3 1.2132(19)
C4 N2 1.472(2)
N1 O2 1.2113(18)
N1 O1 1.2188(19)
C8 C13 1.381(2)
C8 C9 1.388(2)
C6 N3 1.479(2)
N3 O5 1.208(2)
N2 O3 1.207(2)
N2 O4 1.210(2)
C13 C12 1.399(2)
C13 H13 0.9300
C9 C10 1.385(2)
C9 H9 0.9300
C10 C11 1.367(3)
C10 H10 0.9300
C12 C11 1.382(3)
C12 C14 1.512(3)
C11 H11 0.9300
C14 H14A 0.9600
C14 H14B 0.9600
C14 H14C 0.9600

loop_
_geom_hbond_atom_site_label_D
_geom_hbond_atom_site_label_H
_geom_hbond_atom_site_label_A
_geom_hbond_site_symmetry_A
_geom_hbond_distance_DH
_geom_hbond_distance_HA
_geom_hbond_distance_DA
_geom_hbond_angle_DHA
C3 H3 O8 2_646 0.93 2.50 3.4276(19) 176
C13 H13 O3 2_656 0.93 2.70 3.346(2) 127

loop_
_geom_torsion_atom_site_label_1
_geom_torsion_atom_site_label_2
_geom_torsion_atom_site_label_3
_geom_torsion_atom_site_label_4
_geom_torsion
C7 O7 C1 C6 75.78(19)
C7 O7 C1 C2 -110.65(15)
C1 O7 C7 O8 3.5(2)
C1 O7 C7 C8 -177.40(13)
C4 C3 C2 C1 -3.5(2)
C4 C3 C2 N1 175.52(13)
O7 C1 C2 C3 -170.71(13)
C6 C1 C2 C3 3.3(2)
O7 C1 C2 N1 10.3(2)
C6 C1 C2 N1 -175.72(13)
C6 C5 C4 C3 2.1(2)
C6 C5 C4 N2 -179.10(13)
C2 C3 C4 C5 0.7(2)
C2 C3 C4 N2 -178.05(13)
C3 C2 N1 O2 41.7(2)
C1 C2 N1 O2 -139.18(15)
C3 C2 N1 O1 -135.63(16)
C1 C2 N1 O1 43.4(2)
O8 C7 C8 C13 19.5(2)
O7 C7 C8 C13 -159.49(14)
O8 C7 C8 C9 -160.88(17)
O7 C7 C8 C9 20.1(2)
C4 C5 C6 C1 -2.3(2)
C4 C5 C6 N3 176.60(13)
O7 C1 C6 C5 173.36(13)
C2 C1 C6 C5 -0.3(2)
O7 C1 C6 N3 -5.5(2)
C2 C1 C6 N3 -179.14(13)
C5 C6 N3 O5 12.3(2)
C1 C6 N3 O5 -168.75(15)
C5 C6 N3 O6 -166.39(15)
C1 C6 N3 O6 12.5(2)
C5 C4 N2 O3 173.96(18)
C3 C4 N2 O3 -7.2(2)
C5 C4 N2 O4 -6.7(2)
C3 C4 N2 O4 172.15(16)
C9 C8 C13 C12 -0.6(2)
C7 C8 C13 C12 179.01(15)
C13 C8 C9 C10 0.5(3)
C7 C8 C9 C10 -179.05(16)
C8 C9 C10 C11 0.4(3)
C8 C13 C12 C11 -0.3(3)
C8 C13 C12 C14 -179.62(17)
C9 C10 C11 C12 -1.3(3)
C13 C12 C11 C10 1.3(3)
C14 C12 C11 C10 -179.43(19)
